data_2231158
loop_
_publ_author_name
'Samshuddin, S.'
'Butcher, Ray J.'
'Akkurt, Mehmet'
'Narayana, B.'
'Yathirajan, H. S.'

_publ_section_title
;
 3,5-Bis(4-methoxyphenyl)-4,5-dihydroisoxazole
;
_journal_coeditor_code IM2301
_journal_issue 8
_journal_name_full 'Acta Crystallographica Section E'
_journal_page_first o1975
_journal_page_last o1976
_journal_paper_doi 10.1107/S1600536811026833
_journal_volume 67
_journal_year 2011
_chemical_formula_iupac 'C17 H17 N O3'
_chemical_formula_moiety 'C17 H17 N O3'
_chemical_formula_sum 'C17 H17 N O3'
_chemical_formula_weight 283.32
_chemical_name_systematic
;
3,5-Bis(4-methoxyphenyl)-4,5-dihydroisoxazole
;
_space_group_IT_number 61
_symmetry_cell_setting orthorhombic
_symmetry_space_group_name_Hall '-P 2ac 2ab'
_symmetry_space_group_name_H-M 'P b c a'
_atom_sites_solution_hydrogens geom
_atom_sites_solution_primary direct
_atom_sites_solution_secondary difmap
_cell_angle_alpha 90
_cell_angle_beta 90
_cell_angle_gamma 90
_cell_formula_units_Z 8
_cell_length_a 10.5071(7)
_cell_length_b 8.4023(5)
_cell_length_c 32.6662(19)
_cell_measurement_reflns_used 2593
_cell_measurement_temperature 295(2)
_cell_measurement_theta_max 32.6376
_cell_measurement_theta_min 5.1917
_cell_volume 2883.9(3)
_computing_cell_refinement '<i>CrysAlis PRO</i> (Oxford Diffraction, 2007)'
_computing_data_collection '<i>CrysAlis PRO</i> (Oxford Diffraction, 2007)'
_computing_data_reduction '<i>CrysAlis RED</i> (Oxford Diffraction, 2007)'
_computing_molecular_graphics '<i>ORTEP-3 for Windows</i> (Farrugia, 1997)'
_computing_publication_material '<i>WinGx</i> (Farrugia, 1999) and <i>PLATON</i> (Spek, 2009)'
_computing_structure_refinement '<i>SHELXL97</i> (Sheldrick, 2008)'
_computing_structure_solution '<i>SHELXS97</i> (Sheldrick, 2008)'
_diffrn_ambient_temperature 295(2)
_diffrn_detector_area_resol_mean 10.5081
_diffrn_measured_fraction_theta_full 0.991
_diffrn_measured_fraction_theta_max 0.908
_diffrn_measurement_device_type 'Oxford Diffraction Xcalibur Ruby Gemini'
_diffrn_measurement_method \w
_diffrn_radiation_monochromator graphite
_diffrn_radiation_source 'Enhance (Mo) X-ray Source'
_diffrn_radiation_type MoK\a
_diffrn_radiation_wavelength 0.71073
_diffrn_reflns_av_R_equivalents 0.0457
_diffrn_reflns_av_sigmaI/netI 0.0566
_diffrn_reflns_limit_h_max 15
_diffrn_reflns_limit_h_min -12
_diffrn_reflns_limit_k_max 12
_diffrn_reflns_limit_k_min -10
_diffrn_reflns_limit_l_max 46
_diffrn_reflns_limit_l_min -29
_diffrn_reflns_number 13952
_diffrn_reflns_reduction_process
;
;
_diffrn_reflns_theta_full 25.50
_diffrn_reflns_theta_max 32.71
_diffrn_reflns_theta_min 5.20
_exptl_absorpt_coefficient_mu 0.090
_exptl_absorpt_correction_T_max 1.000
_exptl_absorpt_correction_T_min 0.967
_exptl_absorpt_correction_type multi-scan
_exptl_absorpt_process_details
;
(<i>CrysAlis PRO</i>; Oxford Diffraction, 2007)
;
_exptl_crystal_colour colourless
_exptl_crystal_density_diffrn 1.305
_exptl_crystal_density_method 'Not Measured'
_exptl_crystal_description 'triangular plate'
_exptl_crystal_F_000 1200
_exptl_crystal_size_max 0.42
_exptl_crystal_size_mid 0.36
_exptl_crystal_size_min 0.16
_refine_diff_density_max 0.227
_refine_diff_density_min -0.166
_refine_ls_extinction_method none
_refine_ls_goodness_of_fit_ref 1.059
_refine_ls_hydrogen_treatment constr
_refine_ls_matrix_type full
_refine_ls_number_parameters 192
_refine_ls_number_reflns 4821
_refine_ls_number_restraints 0
_refine_ls_restrained_S_all 1.059
_refine_ls_R_factor_all 0.1364
_refine_ls_R_factor_gt 0.0745
_refine_ls_shift/su_max 0.001
_refine_ls_shift/su_mean 0.000
_refine_ls_structure_factor_coef Fsqd
_refine_ls_weighting_details 'calc w=1/[\s^2^(Fo^2^)+(0.0468P)^2^+0.4739P] where P=(Fo^2^+2Fc^2^)/3'
_refine_ls_weighting_scheme calc
_refine_ls_wR_factor_gt 0.1319
_refine_ls_wR_factor_ref 0.1559
_reflns_number_gt 2738
_reflns_number_total 4821
_reflns_threshold_expression i>2\s(i)
_cod_data_source_file im2301.cif
_cod_data_source_block I
_cod_database_code 2231158
_cod_database_fobs_code 2231158

loop_
_symmetry_equiv_pos_site_id
_symmetry_equiv_pos_as_xyz
1 x,y,z
2 1/2-x,-y,1/2+z
3 1/2+x,1/2-y,-z
4 -x,1/2+y,1/2-z
5 -x,-y,-z
6 1/2+x,y,1/2-z
7 1/2-x,1/2+y,z
8 x,1/2-y,1/2+z

loop_
_atom_site_aniso_label
_atom_site_aniso_U_11
_atom_site_aniso_U_22
_atom_site_aniso_U_33
_atom_site_aniso_U_12
_atom_site_aniso_U_13
_atom_site_aniso_U_23
O1 0.0765(9) 0.0589(8) 0.0457(7) 0.0266(7) 0.0012(6) -0.0037(6)
O1A 0.0859(10) 0.0801(10) 0.0445(8) -0.0125(8) -0.0025(7) 0.0053(7)
O1B 0.0668(8) 0.0680(9) 0.0461(7) 0.0106(7) -0.0018(6) -0.0049(6)
N1 0.0640(10) 0.0565(10) 0.0458(8) 0.0209(8) 0.0000(7) 0.0006(7)
C1 0.0512(10) 0.0445(10) 0.0484(10) -0.0028(8) -0.0005(8) 0.0025(7)
C1A 0.0459(9) 0.0381(9) 0.0433(9) 0.0013(7) 0.0011(7) -0.0018(7)
C1B 0.0353(8) 0.0358(8) 0.0431(9) -0.0013(7) 0.0019(7) 0.0057(6)
C2 0.0467(9) 0.0551(11) 0.0442(9) 0.0109(8) 0.0026(7) 0.0033(8)
C2A 0.0503(10) 0.0533(11) 0.0565(11) -0.0148(9) -0.0028(8) 0.0009(8)
C2B 0.0387(8) 0.0410(9) 0.0463(9) 0.0046(7) -0.0007(7) 0.0084(7)
C3 0.0371(8) 0.0354(8) 0.0452(9) -0.0005(7) 0.0028(7) 0.0051(6)
C3A 0.0607(12) 0.0630(12) 0.0528(11) -0.0120(10) -0.0144(9) -0.0034(9)
C3B 0.0428(9) 0.0387(9) 0.0504(10) 0.0047(7) 0.0067(7) 0.0044(7)
C4A 0.0534(10) 0.0480(10) 0.0413(9) 0.0038(9) 0.0011(7) -0.0012(7)
C4B 0.0462(9) 0.0427(9) 0.0417(9) -0.0033(8) 0.0020(7) 0.0031(7)
C5A 0.0493(10) 0.0458(10) 0.0505(10) -0.0062(8) 0.0029(8) 0.0004(7)
C5B 0.0439(10) 0.0568(11) 0.0500(10) 0.0083(8) -0.0081(7) 0.0044(8)
C6A 0.0482(9) 0.0480(10) 0.0454(9) -0.0055(8) -0.0050(7) -0.0055(7)
C6B 0.0384(9) 0.0483(10) 0.0511(10) 0.0087(8) 0.0017(7) 0.0024(8)
C7A 0.0860(16) 0.0809(16) 0.0584(13) -0.0076(13) 0.0103(11) 0.0144(11)
C7B 0.0696(13) 0.0732(14) 0.0524(12) 0.0015(11) 0.0105(9) -0.0100(10)

loop_
_atom_site_type_symbol
_atom_site_label
_atom_site_fract_x
_atom_site_fract_y
_atom_site_fract_z
_atom_site_U_iso_or_equiv
_atom_site_thermal_displace_type
_atom_site_calc_flag
_atom_site_refinement_flags
_atom_site_occupancy
O O1 0.70804(13) 0.51832(16) 0.43065(4) 0.0604(5) Uani d . 1.000
O O1A 0.63367(15) 0.77980(18) 0.25241(4) 0.0702(5) Uani d . 1.000
O O1B 0.62961(12) 0.83077(16) 0.65053(4) 0.0603(5) Uani d . 1.000
N N1 0.72185(15) 0.54460(19) 0.47317(4) 0.0554(5) Uani d . 1.000
C C1 0.58593(17) 0.5848(2) 0.41763(5) 0.0480(6) Uani d . 1.000
C C1A 0.59901(16) 0.6424(2) 0.37429(5) 0.0424(5) Uani d . 1.000
C C1B 0.63231(14) 0.69607(18) 0.52798(5) 0.0381(5) Uani d . 1.000
C C2 0.55553(17) 0.7045(2) 0.45099(5) 0.0487(6) Uani d . 1.000
C C2A 0.51887(17) 0.5861(2) 0.34384(6) 0.0534(6) Uani d . 1.000
C C2B 0.53722(15) 0.7969(2) 0.54218(5) 0.0420(5) Uani d . 1.000
C C3 0.63763(14) 0.64427(19) 0.48509(5) 0.0392(5) Uani d . 1.000
C C3A 0.53294(18) 0.6342(2) 0.30376(6) 0.0588(7) Uani d . 1.000
C C3B 0.53190(15) 0.8445(2) 0.58282(5) 0.0440(5) Uani d . 1.000
C C4A 0.62771(17) 0.7403(2) 0.29317(5) 0.0476(6) Uani d . 1.000
C C4B 0.62455(15) 0.7929(2) 0.60983(5) 0.0435(5) Uani d . 1.000
C C5A 0.70837(17) 0.7983(2) 0.32303(5) 0.0485(6) Uani d . 1.000
C C5B 0.71995(16) 0.6916(2) 0.59621(5) 0.0502(6) Uani d . 1.000
C C6A 0.69329(16) 0.7490(2) 0.36319(5) 0.0472(5) Uani d . 1.000
C C6B 0.72320(15) 0.6433(2) 0.55609(5) 0.0459(6) Uani d . 1.000
C C7A 0.7369(2) 0.8744(3) 0.23880(6) 0.0751(9) Uani d . 1.000
C C7B 0.53076(19) 0.9273(3) 0.66684(6) 0.0651(8) Uani d . 1.000
H H2AA 0.45450 0.51470 0.35060 0.0640 Uiso c R 1.000
H H1A 0.52180 0.50020 0.41830 0.0580 Uiso c R 1.000
H H3AA 0.47830 0.59510 0.28370 0.0710 Uiso c R 1.000
H H2A 0.57900 0.81170 0.44300 0.0580 Uiso c R 1.000
H H2B 0.46610 0.70220 0.45830 0.0580 Uiso c R 1.000
H H5AA 0.77240 0.87000 0.31620 0.0580 Uiso c R 1.000
H H6AA 0.74780 0.78840 0.38320 0.0570 Uiso c R 1.000
H H7AA 0.73380 0.88390 0.20950 0.1130 Uiso c R 1.000
H H7AB 0.81560 0.82520 0.24670 0.1130 Uiso c R 1.000
H H7AC 0.73120 0.97830 0.25090 0.1130 Uiso c R 1.000
H H2BA 0.47560 0.83330 0.52400 0.0500 Uiso c R 1.000
H H3BA 0.46660 0.91050 0.59180 0.0530 Uiso c R 1.000
H H5BA 0.78200 0.65630 0.61440 0.0600 Uiso c R 1.000
H H6BA 0.78700 0.57420 0.54750 0.0550 Uiso c R 1.000
H H7BA 0.54280 0.93930 0.69580 0.0980 Uiso c R 1.000
H H7BB 0.45000 0.87780 0.66170 0.0980 Uiso c R 1.000
H H7BC 0.53280 1.03010 0.65400 0.0980 Uiso c R 1.000

loop_
_atom_type_symbol
_atom_type_description
_atom_type_scat_dispersion_real
_atom_type_scat_dispersion_imag
_atom_type_scat_source
C C 0.0033 0.0016 ' International Tables Vol C Tables 4.2.6.8 and 6.1.1.4'
H H 0.0000 0.0000 ' International Tables Vol C Tables 4.2.6.8 and 6.1.1.4'
N N 0.0061 0.0033 ' International Tables Vol C Tables 4.2.6.8 and 6.1.1.4'
O O 0.0106 0.0060 ' International Tables Vol C Tables 4.2.6.8 and 6.1.1.4'

loop_
_geom_angle_atom_site_label_1
_geom_angle_atom_site_label_2
_geom_angle_atom_site_label_3
_geom_angle
_geom_angle_publ_flag
N1 O1 C1 108.43(13) no
C4A O1A C7A 118.35(15) no
C4B O1B C7B 117.94(14) no
O1 N1 C3 109.29(14) no
O1 C1 C1A 108.47(14) no
O1 C1 C2 103.24(13) no
C1A C1 C2 118.86(14) no
C1 C1A C2A 120.70(15) no
C1 C1A C6A 121.39(15) no
C2A C1A C6A 117.88(15) no
C2B C1B C3 121.78(14) no
C2B C1B C6B 117.75(15) no
C3 C1B C6B 120.47(14) no
C1 C2 C3 100.90(13) no
C1A C2A C3A 121.09(16) no
C1B C2B C3B 121.60(15) no
N1 C3 C1B 120.73(14) no
N1 C3 C2 113.17(14) no
C1B C3 C2 126.01(14) no
C2A C3A C4A 120.32(17) no
C2B C3B C4B 119.44(15) no
O1A C4A C3A 115.58(16) no
O1A C4A C5A 124.85(16) no
C3A C4A C5A 119.57(16) no
O1B C4B C3B 125.04(15) no
O1B C4B C5B 115.21(14) no
C3B C4B C5B 119.72(15) no
C4A C5A C6A 119.56(16) no
C4B C5B C6B 120.35(15) no
C1A C6A C5A 121.58(16) no
C1B C6B C5B 121.12(15) no
O1 C1 H1A 109.00 no
C1A C1 H1A 109.00 no
C2 C1 H1A 109.00 no
C1 C2 H2A 112.00 no
C1 C2 H2B 112.00 no
C3 C2 H2A 112.00 no
C3 C2 H2B 112.00 no
H2A C2 H2B 109.00 no
C1A C2A H2AA 119.00 no
C3A C2A H2AA 119.00 no
C1B C2B H2BA 119.00 no
C3B C2B H2BA 119.00 no
C2A C3A H3AA 120.00 no
C4A C3A H3AA 120.00 no
C2B C3B H3BA 120.00 no
C4B C3B H3BA 120.00 no
C4A C5A H5AA 120.00 no
C6A C5A H5AA 120.00 no
C4B C5B H5BA 120.00 no
C6B C5B H5BA 120.00 no
C1A C6A H6AA 119.00 no
C5A C6A H6AA 119.00 no
C1B C6B H6BA 120.00 no
C5B C6B H6BA 119.00 no
O1A C7A H7AA 109.00 no
O1A C7A H7AB 109.00 no
O1A C7A H7AC 109.00 no
H7AA C7A H7AB 109.00 no
H7AA C7A H7AC 109.00 no
H7AB C7A H7AC 110.00 no
O1B C7B H7BA 109.00 no
O1B C7B H7BB 109.00 no
O1B C7B H7BC 109.00 no
H7BA C7B H7BB 110.00 no
H7BA C7B H7BC 109.00 no
H7BB C7B H7BC 109.00 no

loop_
_geom_bond_atom_site_label_1
_geom_bond_atom_site_label_2
_geom_bond_distance
_geom_bond_publ_flag
O1 N1 1.4139(19) no
O1 C1 1.463(2) no
O1A C4A 1.374(2) no
O1A C7A 1.416(3) no
O1B C4B 1.368(2) no
O1B C7B 1.421(3) no
N1 C3 1.279(2) no
C1 C1A 1.503(2) no
C1 C2 1.517(2) no
C1A C2A 1.386(2) no
C1A C6A 1.384(2) no
C1B C2B 1.390(2) no
C1B C3 1.468(2) no
C1B C6B 1.397(2) no
C2 C3 1.497(2) no
C2A C3A 1.378(3) no
C2B C3B 1.388(2) no
C3A C4A 1.381(3) no
C3B C4B 1.384(2) no
C4A C5A 1.381(2) no
C4B C5B 1.388(2) no
C5A C6A 1.385(2) no
C5B C6B 1.372(2) no
C1 H1A 0.9800 no
C2 H2A 0.9700 no
C2 H2B 0.9700 no
C2A H2AA 0.9300 no
C2B H2BA 0.9300 no
C3A H3AA 0.9300 no
C3B H3BA 0.9300 no
C5A H5AA 0.9300 no
C5B H5BA 0.9300 no
C6A H6AA 0.9300 no
C6B H6BA 0.9300 no
C7A H7AA 0.9600 no
C7A H7AB 0.9600 no
C7A H7AC 0.9600 no
C7B H7BA 0.9600 no
C7B H7BB 0.9600 no
C7B H7BC 0.9600 no

loop_
_geom_hbond_atom_site_label_D
_geom_hbond_atom_site_label_H
_geom_hbond_atom_site_label_A
_geom_hbond_site_symmetry_A
_geom_hbond_distance_DH
_geom_hbond_distance_HA
_geom_hbond_distance_DA
_geom_hbond_angle_DHA
_geom_hbond_publ_flag
C6A H6AA O1 7_655 0.93 2.52 3.324(2) 145 yes
C1 H1A Cg3 5_666 0.98 2.62 3.590(2) 170 yes
C6B H6BA Cg3 7_645 0.93 3.00 3.724(2) 136 yes
C7B H7BC Cg2 5_676 0.96 2.83 3.541(3) 132 yes

loop_
_geom_torsion_atom_site_label_1
_geom_torsion_atom_site_label_2
_geom_torsion_atom_site_label_3
_geom_torsion_atom_site_label_4
_geom_torsion
_geom_torsion_publ_flag
C1 O1 N1 C3 -12.91(18) no
N1 O1 C1 C1A 148.33(13) no
N1 O1 C1 C2 21.37(16) no
C7A O1A C4A C3A -173.31(17) no
C7A O1A C4A C5A 6.5(3) no
C7B O1B C4B C3B 1.7(3) no
C7B O1B C4B C5B -176.75(16) no
O1 N1 C3 C1B -178.53(14) no
O1 N1 C3 C2 -1.81(19) no
O1 C1 C1A C2A 123.44(17) no
O1 C1 C1A C6A -54.6(2) no
C2 C1 C1A C2A -119.19(18) no
C2 C1 C1A C6A 62.8(2) no
O1 C1 C2 C3 -20.68(16) no
C1A C1 C2 C3 -140.76(15) no
C1 C1A C2A C3A -177.79(16) no
C6A C1A C2A C3A 0.3(3) no
C1 C1A C6A C5A 177.80(16) no
C2A C1A C6A C5A -0.2(3) no
C3 C1B C2B C3B 179.44(15) no
C6B C1B C2B C3B 0.1(2) no
C2B C1B C3 N1 -176.15(16) no
C2B C1B C3 C2 7.6(2) no
C6B C1B C3 N1 3.2(2) no
C6B C1B C3 C2 -173.08(15) no
C2B C1B C6B C5B -1.1(2) no
C3 C1B C6B C5B 179.54(15) no
C1 C2 C3 N1 14.78(19) no
C1 C2 C3 C1B -168.71(15) no
C1A C2A C3A C4A -0.1(3) no
C1B C2B C3B C4B 1.2(2) no
C2A C3A C4A O1A 179.75(16) no
C2A C3A C4A C5A -0.1(3) no
C2B C3B C4B O1B -179.72(15) no
C2B C3B C4B C5B -1.4(2) no
O1A C4A C5A C6A -179.71(16) no
C3A C4A C5A C6A 0.1(3) no
O1B C4B C5B C6B 178.89(15) no
C3B C4B C5B C6B 0.4(3) no
C4A C5A C6A C1A 0.0(3) no
C4B C5B C6B C1B 0.9(3) no

loop_
_cod_related_entry_id
_cod_related_entry_database
_cod_related_entry_code
1 ChemSpider 247362
